data_7710158
loop_
_publ_author_name
'Merschel, Arne'
'Vishnevskiy, Yury V.'
'Neumann, Beate'
'Stammler, Georg'
'Ghadwal, Rajendra S.'

_publ_section_title
;
 Crystalline phosphino-functionalized mesoionic olefins (p-MIOs)
;
_journal_name_full 'Dalton Transactions'
_journal_paper_doi 10.1039/D2DT01314B
_journal_year 2022
_chemical_formula_moiety 'C92 H102 Au2 N4 P2, 2(Cl), 5[CH2Cl2]'
_chemical_formula_sum 'C97 H112 Au2 Cl12 N4 P2'
_chemical_formula_weight 2215.17
_space_group_crystal_system triclinic
_space_group_IT_number 2
_space_group_name_Hall '-P 1'
_space_group_name_H-M_alt 'P -1'
_atom_sites_solution_hydrogens geom
_atom_sites_solution_primary dual
_audit_creation_date 2020-06-03
_audit_creation_method
;
Olex2 1.3-ac4
(compiled 2019.04.23 svn.r3594 for Rigaku Oxford Diffraction, GUI svn.r5739)
;
_audit_update_record
;
2021-11-12 deposited with the CCDC.	2022-05-02 downloaded from the CCDC.
;
_cell_angle_alpha 95.2343(15)
_cell_angle_beta 105.4602(15)
_cell_angle_gamma 90.6853(15)
_cell_formula_units_Z 1
_cell_length_a 12.5519(2)
_cell_length_b 13.5059(3)
_cell_length_c 17.4784(3)
_cell_measurement_reflns_used 45752
_cell_measurement_temperature 99.97(13)
_cell_measurement_theta_max 32.6050
_cell_measurement_theta_min 3.0020
_cell_volume 2841.87(9)
_computing_cell_refinement 'CrysAlisPro 1.171.40.77a (Rigaku OD, 2020)'
_computing_data_collection 'CrysAlisPro 1.171.40.77a (Rigaku OD, 2020)'
_computing_data_reduction 'CrysAlisPro 1.171.40.77a (Rigaku OD, 2020)'
_computing_molecular_graphics 'Olex2 (Dolomanov et al., 2009)'
_computing_publication_material 'Olex2 (Dolomanov et al., 2009)'
_computing_structure_refinement 'ShelXL (Sheldrick, 2015)'
_computing_structure_solution 'ShelXT (Sheldrick, 2015)'
_diffrn_ambient_environment N~2~
_diffrn_ambient_temperature 99.97(13)
_diffrn_detector 'CCD plate'
_diffrn_detector_area_resol_mean 5.3114
_diffrn_detector_type Atlas
_diffrn_measured_fraction_theta_full 0.996
_diffrn_measured_fraction_theta_max 0.924
_diffrn_measurement_details
;
List of Runs (angles in degrees, time in seconds):

  # Type    Start    End  Width  t~exp~   \w     \q     \k     \f   Frames
#--------------------------------------------------------------------------
  1  \w    -42.00  13.00   1.00   30.00    --  -17.14 -77.00 150.00   55
  2  \w    -91.00 -43.00   1.00   30.00    --  -17.14 154.00 -21.08   48
  3  \w    -54.00  38.00   1.00   30.00    --   17.14 -38.00 -30.00   92
  4  \w     -4.00  88.00   1.00   30.00    --   17.14  38.00 150.00   92
  5  \w    -51.00  42.00   1.00   30.00    --   17.14 -57.00  30.00   93
  6  \w    -29.00  53.00   1.00   30.00    --   17.14 -90.00-132.62   82
  7  \w     -8.00  86.00   1.00   30.00    --   17.14  57.00  30.00   94
  8  \w    -51.00  42.00   1.00   30.00    --   17.14 -57.00 120.00   93
  9  \w     -8.00  86.00   1.00   30.00    --   17.14  57.00 -60.00   94
 10  \w      7.00  72.00   1.00   30.00    --   17.14-126.00   2.74   65
 11  \w    -76.00 -30.00   1.00   30.00    --  -17.14 132.00  76.66   46
 12  \w    -42.00  13.00   1.00   30.00    --  -17.14 -77.00   0.00   55
 13  \w      9.00  68.00   1.00   30.00    --   17.14-132.00 -71.92   59
;
_diffrn_measurement_device 'four-circle diffractometer'
_diffrn_measurement_device_type 'SuperNova, Dual, Cu at home/near, Atlas'
_diffrn_measurement_method '\w scans'
_diffrn_orient_matrix_type 'CrysAlisPro convention (1999,Acta A55,543-557)'
_diffrn_orient_matrix_UB_11 -0.0166912000
_diffrn_orient_matrix_UB_12 0.0404958000
_diffrn_orient_matrix_UB_13 0.0223619000
_diffrn_orient_matrix_UB_21 -0.0525607000
_diffrn_orient_matrix_UB_22 -0.0022054000
_diffrn_orient_matrix_UB_23 -0.0282534000
_diffrn_orient_matrix_UB_31 -0.0200420000
_diffrn_orient_matrix_UB_32 -0.0337753000
_diffrn_orient_matrix_UB_33 0.0221793000
_diffrn_radiation_monochromator mirror
_diffrn_radiation_probe x-ray
_diffrn_radiation_type 'Mo K\a'
_diffrn_radiation_wavelength 0.71073
_diffrn_reflns_av_R_equivalents 0.0551
_diffrn_reflns_av_unetI/netI 0.0434
_diffrn_reflns_Laue_measured_fraction_full 0.996
_diffrn_reflns_Laue_measured_fraction_max 0.924
_diffrn_reflns_limit_h_max 19
_diffrn_reflns_limit_h_min -18
_diffrn_reflns_limit_k_max 19
_diffrn_reflns_limit_k_min -20
_diffrn_reflns_limit_l_max 26
_diffrn_reflns_limit_l_min -26
_diffrn_reflns_number 89437
_diffrn_reflns_point_group_measured_fraction_full 0.996
_diffrn_reflns_point_group_measured_fraction_max 0.924
_diffrn_reflns_theta_full 25.242
_diffrn_reflns_theta_max 32.890
_diffrn_reflns_theta_min 2.558
_diffrn_source 'micro-focus sealed X-ray tube'
_diffrn_source_type 'SuperNova (Mo) X-ray Source'
_exptl_absorpt_coefficient_mu 2.928
_exptl_absorpt_correction_T_max 1.000
_exptl_absorpt_correction_T_min 0.308
_exptl_absorpt_correction_type gaussian
_exptl_absorpt_process_details
;
CrysAlisPro 1.171.40.77a (Rigaku Oxford Diffraction, 2020)
Numerical absorption correction based on gaussian integration over
			a multifaceted crystal model
Empirical absorption correction using spherical harmonics,
 implemented in SCALE3 ABSPACK scaling algorithm.
;
_exptl_crystal_colour 'clear colourless'
_exptl_crystal_colour_lustre clear
_exptl_crystal_colour_primary colourless
_exptl_crystal_density_diffrn 1.294
_exptl_crystal_description irregular
_exptl_crystal_F_000 1114
_exptl_crystal_size_max 0.37
_exptl_crystal_size_mid 0.171
_exptl_crystal_size_min 0.135
_refine_diff_density_max 4.486
_refine_diff_density_min -2.402
_refine_diff_density_rms 0.145
_refine_ls_extinction_method none
_refine_ls_goodness_of_fit_ref 1.036
_refine_ls_hydrogen_treatment constr
_refine_ls_matrix_type full
_refine_ls_number_parameters 468
_refine_ls_number_reflns 19635
_refine_ls_number_restraints 0
_refine_ls_restrained_S_all 1.036
_refine_ls_R_factor_all 0.0512
_refine_ls_R_factor_gt 0.0458
_refine_ls_shift/su_max 0.003
_refine_ls_shift/su_mean 0.000
_refine_ls_structure_factor_coef Fsqd
_refine_ls_weighting_details 'w=1/[\s^2^(Fo^2^)+(0.0599P)^2^+6.5325P] where P=(Fo^2^+2Fc^2^)/3'
_refine_ls_weighting_scheme calc
_refine_ls_wR_factor_gt 0.1183
_refine_ls_wR_factor_ref 0.1228
_reflns_Friedel_coverage 0.000
_reflns_number_gt 17539
_reflns_number_total 19635
_reflns_threshold_expression 'I > 2\s(I)'
_cod_data_source_file d2dt01314b2.cif
_cod_data_source_block compound_5xCl
_cod_database_code 7710158
_shelx_shelxl_version_number 2018/3
_chemical_oxdiff_formula 'C102 H112 Au2 Cl12 N4 P2'
_shelx_space_group_comment
;
The symmetry employed for this shelxl refinement is uniquely defined
by the following loop, which should always be used as a source of
symmetry information in preference to the above space-group names.
They are only intended as comments.
;
_shelx_estimated_absorpt_t_max 0.693
_shelx_estimated_absorpt_t_min 0.410
_diffrn_oxdiff_digest_frames
;
01c6ce6cbe192590d287fffd25c051f9b60097249f9
;
_reflns_odcompleteness_completeness 99.86
_reflns_odcompleteness_iscentric 1
_reflns_odcompleteness_theta 26.32
_olex2_refinement_description
;
1. Fixed Uiso
 At 1.2 times of:
  All C(H) groups, All C(H,H) groups
 At 1.5 times of:
  All C(H,H,H) groups
2.a Ternary CH refined with riding coordinates:
 C10(H10), C13(H13), C22(H22), C25(H25)
2.b Secondary CH2 refined with riding coordinates:
 C34(H34A,H34B)
2.c Aromatic/amide H refined with riding coordinates:
 C6(H6), C7(H7), C8(H8), C18(H18), C19(H19), C20(H20), C29(H29), C30(H30),
 C31(H31), C32(H32), C33(H33), C36(H36), C37(H37), C38(H38), C39(H39), C40(H40),
  C42(H42), C43(H43), C44(H44), C45(H45), C46(H46)
2.d Idealised Me refined as rotating group:
 C11(H11A,H11B,H11C), C12(H12A,H12B,H12C), C14(H14A,H14B,H14C), C15(H15A,H15B,
 H15C), C23(H23A,H23B,H23C), C24(H24A,H24B,H24C), C26(H26A,H26B,H26C), C27(H27A,
 H27B,H27C)
;
_smtbx_masks_void_probe_radius 1.2
_smtbx_masks_void_truncation_radius 1.2
_olex2_date_sample_data_collection 2020-05-28
_olex2_submission_special_instructions 'No special instructions were received'
_oxdiff_exptl_absorpt_empirical_details
;
Empirical correction (ABSPACK) includes:
- Absorption correction using spherical harmonics
- Frame scaling
;
_oxdiff_exptl_absorpt_empirical_full_max 1.361
_oxdiff_exptl_absorpt_empirical_full_min 0.800

loop_
_space_group_symop_operation_xyz
'x, y, z'
'-x, -y, -z'

loop_
_atom_site_label
_atom_site_type_symbol
_atom_site_fract_x
_atom_site_fract_y
_atom_site_fract_z
_atom_site_U_iso_or_equiv
_atom_site_adp_type
_atom_site_occupancy
_atom_site_site_symmetry_order
_atom_site_calc_flag
_atom_site_refinement_flags_posn
_atom_site_refinement_flags_adp
_atom_site_refinement_flags_occupancy
_atom_site_disorder_assembly
_atom_site_disorder_group
Au1 Au 0.57428(2) 0.58056(2) 0.47778(2) 0.02258(4) Uani 1 1 d . . . . .
P1 P 0.56627(7) 0.48658(6) 0.36081(5) 0.02094(15) Uani 1 1 d . . . . .
N1 N 0.7301(2) 0.6457(3) 0.69933(18) 0.0288(6) Uani 1 1 d . . . . .
N2 N 0.6569(2) 0.5286(2) 0.74912(17) 0.0259(6) Uani 1 1 d . . . . .
C1 C 0.7500(3) 0.5819(3) 0.7569(2) 0.0312(7) Uani 1 1 d . . . . .
C2 C 0.6227(3) 0.6298(2) 0.65184(19) 0.0226(6) Uani 1 1 d . . . . .
C3 C 0.5747(3) 0.5585(2) 0.68485(19) 0.0223(6) Uani 1 1 d . . . . .
C4 C 0.8037(3) 0.7263(4) 0.6913(2) 0.0388(9) Uani 1 1 d . . . . .
C5 C 0.8925(4) 0.7028(5) 0.6603(3) 0.0511(13) Uani 1 1 d . . . . .
C6 C 0.9653(5) 0.7826(6) 0.6582(4) 0.078(2) Uani 1 1 d . . . . .
H6 H 1.026525 0.769965 0.638781 0.094 Uiso 1 1 calc R . . . .
C7 C 0.9477(7) 0.8773(6) 0.6838(4) 0.094(3) Uani 1 1 d . . . . .
H7 H 0.996543 0.928773 0.682124 0.113 Uiso 1 1 calc R . . . .
C8 C 0.8575(6) 0.8969(5) 0.7124(4) 0.0668(18) Uani 1 1 d . . . . .
H8 H 0.846114 0.962328 0.729034 0.080 Uiso 1 1 calc R . . . .
C9 C 0.7823(4) 0.8227(4) 0.7175(3) 0.0471(11) Uani 1 1 d . . . . .
C10 C 0.9147(4) 0.5993(5) 0.6291(4) 0.0562(14) Uani 1 1 d . . . . .
H10 H 0.858037 0.553987 0.637396 0.067 Uiso 1 1 calc R . . . .
C11 C 1.0266(5) 0.5635(7) 0.6729(4) 0.082(2) Uani 1 1 d . . . . .
H11A H 1.084071 0.603000 0.662208 0.123 Uiso 1 1 calc GR . . . .
H11B H 1.032818 0.495017 0.655012 0.123 Uiso 1 1 calc GR . . . .
H11C H 1.033604 0.569859 0.729214 0.123 Uiso 1 1 calc GR . . . .
C12 C 0.9011(4) 0.5949(5) 0.5388(3) 0.0542(13) Uani 1 1 d . . . . .
H12A H 0.831254 0.621230 0.513334 0.081 Uiso 1 1 calc GR . . . .
H12B H 0.903657 0.527061 0.517741 0.081 Uiso 1 1 calc GR . . . .
H12C H 0.959850 0.633629 0.529053 0.081 Uiso 1 1 calc GR . . . .
C13 C 0.6847(5) 0.8478(4) 0.7509(4) 0.0546(13) Uani 1 1 d . . . . .
H13 H 0.637500 0.787368 0.742849 0.066 Uiso 1 1 calc R . . . .
C14 C 0.7219(7) 0.8792(7) 0.8395(4) 0.090(3) Uani 1 1 d . . . . .
H14A H 0.761116 0.942539 0.848704 0.135 Uiso 1 1 calc GR . . . .
H14B H 0.769710 0.830570 0.865844 0.135 Uiso 1 1 calc GR . . . .
H14C H 0.658432 0.884601 0.860251 0.135 Uiso 1 1 calc GR . . . .
C15 C 0.6164(7) 0.9267(5) 0.7056(4) 0.0735(19) Uani 1 1 d . . . . .
H15A H 0.653219 0.990706 0.722988 0.110 Uiso 1 1 calc GR . . . .
H15B H 0.544846 0.927355 0.715615 0.110 Uiso 1 1 calc GR . . . .
H15C H 0.607973 0.911764 0.649451 0.110 Uiso 1 1 calc GR . . . .
C16 C 0.6486(3) 0.4535(3) 0.8015(2) 0.0279(7) Uani 1 1 d . . . . .
C17 C 0.6482(3) 0.3527(3) 0.7725(2) 0.0355(8) Uani 1 1 d . . . . .
C18 C 0.6533(4) 0.2834(4) 0.8274(3) 0.0428(10) Uani 1 1 d . . . . .
H18 H 0.654388 0.216064 0.810907 0.051 Uiso 1 1 calc R . . . .
C19 C 0.6569(4) 0.3124(4) 0.9063(3) 0.0404(9) Uani 1 1 d . . . . .
H19 H 0.662796 0.264915 0.942380 0.048 Uiso 1 1 calc R . . . .
C20 C 0.6517(3) 0.4114(3) 0.9311(2) 0.0349(8) Uani 1 1 d . . . . .
H20 H 0.650912 0.429656 0.983581 0.042 Uiso 1 1 calc R . . . .
C21 C 0.6476(3) 0.4854(3) 0.8795(2) 0.0298(7) Uani 1 1 d . . . . .
C22 C 0.6407(5) 0.3187(3) 0.6845(3) 0.0488(12) Uani 1 1 d . . . . .
H22 H 0.584825 0.359084 0.652249 0.059 Uiso 1 1 calc R . . . .
C23 C 0.7484(5) 0.3388(5) 0.6625(3) 0.0605(16) Uani 1 1 d . . . . .
H23A H 0.806754 0.303381 0.694839 0.091 Uiso 1 1 calc GR . . . .
H23B H 0.766918 0.408805 0.671531 0.091 Uiso 1 1 calc GR . . . .
H23C H 0.739207 0.316700 0.607232 0.091 Uiso 1 1 calc GR . . . .
C24 C 0.6004(7) 0.2093(4) 0.6601(3) 0.0688(19) Uani 1 1 d . . . . .
H24A H 0.575870 0.197893 0.602989 0.103 Uiso 1 1 calc GR . . . .
H24B H 0.540136 0.195389 0.682186 0.103 Uiso 1 1 calc GR . . . .
H24C H 0.659941 0.166574 0.679897 0.103 Uiso 1 1 calc GR . . . .
C25 C 0.6435(3) 0.5927(3) 0.9097(2) 0.0332(8) Uani 1 1 d . . . . .
H25 H 0.642506 0.633408 0.865933 0.040 Uiso 1 1 calc R . . . .
C26 C 0.7458(4) 0.6252(4) 0.9786(3) 0.0439(10) Uani 1 1 d . . . . .
H26A H 0.745823 0.589119 1.023475 0.066 Uiso 1 1 calc GR . . . .
H26B H 0.744038 0.695245 0.993647 0.066 Uiso 1 1 calc GR . . . .
H26C H 0.811459 0.611675 0.961873 0.066 Uiso 1 1 calc GR . . . .
C27 C 0.5386(4) 0.6126(4) 0.9373(3) 0.0505(12) Uani 1 1 d . . . . .
H27A H 0.474749 0.588734 0.895357 0.076 Uiso 1 1 calc GR . . . .
H27B H 0.534018 0.682837 0.949982 0.076 Uiso 1 1 calc GR . . . .
H27C H 0.541613 0.578749 0.983721 0.076 Uiso 1 1 calc GR . . . .
C28 C 0.8575(3) 0.5732(4) 0.8166(2) 0.0386(9) Uani 1 1 d . . . . .
C29 C 0.8981(3) 0.4796(4) 0.8347(3) 0.0438(11) Uani 1 1 d . . . . .
H29 H 0.857786 0.421932 0.809573 0.053 Uiso 1 1 calc R . . . .
C30 C 0.9984(4) 0.4737(6) 0.8903(3) 0.0600(16) Uani 1 1 d . . . . .
H30 H 1.026464 0.411754 0.901938 0.072 Uiso 1 1 calc R . . . .
C31 C 1.0578(4) 0.5593(6) 0.9287(3) 0.0653(18) Uani 1 1 d . . . . .
H31 H 1.124953 0.554305 0.966523 0.078 Uiso 1 1 calc R . . . .
C32 C 1.0194(4) 0.6497(5) 0.9121(3) 0.0591(15) Uani 1 1 d . . . . .
H32 H 1.059785 0.706666 0.938854 0.071 Uiso 1 1 calc R . . . .
C33 C 0.9191(4) 0.6583(5) 0.8549(3) 0.0511(12) Uani 1 1 d . . . . .
H33 H 0.893710 0.720807 0.842397 0.061 Uiso 1 1 calc R . . . .
C34 C 0.5805(3) 0.6795(2) 0.57887(19) 0.0231(6) Uani 1 1 d . . . . .
H34A H 0.628308 0.736694 0.579628 0.028 Uiso 1 1 calc R . . . .
H34B H 0.507014 0.702745 0.576646 0.028 Uiso 1 1 calc R . . . .
C35 C 0.6215(3) 0.5531(3) 0.2932(2) 0.0259(6) Uani 1 1 d . . . . .
C36 C 0.6278(5) 0.6566(3) 0.3036(3) 0.0473(12) Uani 1 1 d . . . . .
H36 H 0.601138 0.689878 0.343265 0.057 Uiso 1 1 calc R . . . .
C37 C 0.6731(6) 0.7106(4) 0.2559(3) 0.0649(18) Uani 1 1 d . . . . .
H37 H 0.672480 0.779725 0.261277 0.078 Uiso 1 1 calc R . . . .
C38 C 0.7189(5) 0.6626(4) 0.2006(3) 0.0543(14) Uani 1 1 d . . . . .
H38 H 0.750416 0.699186 0.169097 0.065 Uiso 1 1 calc R . . . .
C39 C 0.7183(4) 0.5592(4) 0.1915(3) 0.0442(10) Uani 1 1 d . . . . .
H39 H 0.750844 0.526430 0.154872 0.053 Uiso 1 1 calc R . . . .
C40 C 0.6687(3) 0.5049(3) 0.2378(2) 0.0346(8) Uani 1 1 d . . . . .
H40 H 0.667360 0.435700 0.231317 0.041 Uiso 1 1 calc R . . . .
C41 C 0.6402(3) 0.3720(3) 0.3691(2) 0.0237(6) Uani 1 1 d . . . . .
C42 C 0.6140(3) 0.2921(3) 0.3092(2) 0.0276(6) Uani 1 1 d . . . . .
H42 H 0.555935 0.296324 0.263832 0.033 Uiso 1 1 calc R . . . .
C43 C 0.6745(4) 0.2068(3) 0.3178(3) 0.0359(8) Uani 1 1 d . . . . .
H43 H 0.656917 0.153561 0.278439 0.043 Uiso 1 1 calc R . . . .
C44 C 0.7620(4) 0.2012(3) 0.3858(3) 0.0403(10) Uani 1 1 d . . . . .
H44 H 0.803732 0.144524 0.391339 0.048 Uiso 1 1 calc R . . . .
C45 C 0.7864(3) 0.2786(3) 0.4442(3) 0.0380(9) Uani 1 1 d . . . . .
H45 H 0.844298 0.273859 0.489551 0.046 Uiso 1 1 calc R . . . .
C46 C 0.7261(3) 0.3644(3) 0.4370(2) 0.0299(7) Uani 1 1 d . . . . .
H46 H 0.743257 0.416450 0.477459 0.036 Uiso 1 1 calc R . . . .
Cl1 Cl 1.20787(9) 1.02710(7) 0.73200(7) 0.0398(2) Uani 1 1 d . . . . .

loop_
_atom_site_aniso_label
_atom_site_aniso_U_11
_atom_site_aniso_U_22
_atom_site_aniso_U_33
_atom_site_aniso_U_23
_atom_site_aniso_U_13
_atom_site_aniso_U_12
Au1 0.02309(6) 0.02235(6) 0.01984(6) 0.00250(4) 0.00132(4) 0.00181(4)
P1 0.0196(3) 0.0217(3) 0.0189(3) 0.0034(3) 0.0001(3) 0.0028(3)
N1 0.0226(13) 0.0391(16) 0.0225(13) -0.0017(12) 0.0040(11) -0.0021(12)
N2 0.0180(12) 0.0371(15) 0.0219(12) 0.0027(11) 0.0038(10) 0.0062(11)
C1 0.0194(14) 0.050(2) 0.0223(15) 0.0001(15) 0.0032(12) 0.0017(14)
C2 0.0192(13) 0.0242(14) 0.0220(14) -0.0011(11) 0.0022(11) 0.0022(11)
C3 0.0200(13) 0.0240(14) 0.0201(13) 0.0018(11) 0.0003(11) 0.0047(11)
C4 0.0286(17) 0.057(3) 0.0279(18) -0.0054(17) 0.0056(14) -0.0153(17)
C5 0.035(2) 0.079(4) 0.040(2) -0.008(2) 0.0163(18) -0.023(2)
C6 0.052(3) 0.118(6) 0.064(4) -0.030(4) 0.031(3) -0.051(4)
C7 0.098(5) 0.115(6) 0.073(4) -0.044(4) 0.050(4) -0.081(5)
C8 0.084(4) 0.062(3) 0.055(3) -0.022(3) 0.030(3) -0.044(3)
C9 0.047(2) 0.056(3) 0.035(2) -0.0083(19) 0.0102(19) -0.019(2)
C10 0.034(2) 0.079(4) 0.063(3) 0.000(3) 0.029(2) -0.007(2)
C11 0.044(3) 0.144(7) 0.066(4) 0.019(4) 0.025(3) 0.016(4)
C12 0.032(2) 0.074(4) 0.058(3) -0.012(3) 0.020(2) -0.004(2)
C13 0.059(3) 0.042(2) 0.070(3) -0.005(2) 0.033(3) -0.006(2)
C14 0.098(6) 0.129(7) 0.050(3) 0.006(4) 0.031(4) 0.046(5)
C15 0.106(6) 0.053(3) 0.060(4) -0.008(3) 0.024(4) 0.018(3)
C16 0.0208(14) 0.0384(18) 0.0228(15) 0.0070(13) 0.0010(12) 0.0099(13)
C17 0.0379(19) 0.039(2) 0.0285(17) 0.0099(15) 0.0048(15) 0.0176(16)
C18 0.049(2) 0.042(2) 0.036(2) 0.0132(18) 0.0046(18) 0.0141(19)
C19 0.038(2) 0.049(2) 0.034(2) 0.0155(18) 0.0057(16) 0.0083(18)
C20 0.0239(16) 0.056(2) 0.0254(16) 0.0079(16) 0.0059(13) 0.0013(16)
C21 0.0180(13) 0.047(2) 0.0221(15) 0.0019(14) 0.0014(11) 0.0030(13)
C22 0.077(3) 0.036(2) 0.0281(19) 0.0062(16) 0.003(2) 0.027(2)
C23 0.083(4) 0.074(4) 0.033(2) 0.016(2) 0.025(2) 0.045(3)
C24 0.122(6) 0.034(2) 0.041(3) -0.004(2) 0.007(3) 0.025(3)
C25 0.0314(17) 0.042(2) 0.0238(16) -0.0021(14) 0.0052(13) 0.0034(15)
C26 0.044(2) 0.055(3) 0.0280(19) -0.0072(18) 0.0052(17) -0.006(2)
C27 0.044(2) 0.053(3) 0.056(3) -0.014(2) 0.023(2) 0.000(2)
C28 0.0203(15) 0.068(3) 0.0250(17) 0.0042(18) 0.0029(13) -0.0002(17)
C29 0.0239(17) 0.077(3) 0.0305(19) 0.008(2) 0.0063(14) 0.0111(19)
C30 0.0253(19) 0.116(5) 0.039(2) 0.025(3) 0.0042(17) 0.014(3)
C31 0.036(2) 0.125(6) 0.036(2) 0.025(3) 0.0058(19) 0.002(3)
C32 0.036(2) 0.094(5) 0.041(3) 0.004(3) 0.003(2) -0.017(3)
C33 0.036(2) 0.083(4) 0.030(2) 0.000(2) 0.0039(17) -0.017(2)
C34 0.0220(14) 0.0217(13) 0.0235(14) -0.0011(11) 0.0036(11) -0.0026(11)
C35 0.0258(15) 0.0267(15) 0.0208(14) 0.0062(12) -0.0024(12) -0.0023(12)
C36 0.086(4) 0.0266(18) 0.0299(19) 0.0044(15) 0.017(2) -0.012(2)
C37 0.124(6) 0.032(2) 0.043(3) 0.0033(19) 0.030(3) -0.027(3)
C38 0.079(4) 0.058(3) 0.0232(18) 0.0099(19) 0.008(2) -0.027(3)
C39 0.048(2) 0.055(3) 0.036(2) 0.0158(19) 0.0182(19) -0.001(2)
C40 0.0341(18) 0.0380(19) 0.0354(19) 0.0119(16) 0.0129(15) 0.0037(15)
C41 0.0207(13) 0.0271(15) 0.0245(14) 0.0074(12) 0.0060(11) 0.0089(11)
C42 0.0298(16) 0.0260(15) 0.0297(16) 0.0038(13) 0.0122(13) 0.0072(13)
C43 0.048(2) 0.0280(17) 0.041(2) 0.0108(15) 0.0240(18) 0.0118(16)
C44 0.042(2) 0.038(2) 0.053(2) 0.0233(19) 0.0260(19) 0.0197(17)
C45 0.0261(17) 0.051(2) 0.040(2) 0.0219(18) 0.0074(15) 0.0132(16)
C46 0.0218(14) 0.0378(18) 0.0289(16) 0.0104(14) 0.0021(12) 0.0048(13)
Cl1 0.0400(5) 0.0323(4) 0.0460(5) 0.0066(4) 0.0088(4) 0.0034(4)

loop_
_atom_type_symbol
_atom_type_description
_atom_type_scat_dispersion_real
_atom_type_scat_dispersion_imag
_atom_type_scat_source
C C 0.0033 0.0016 'International Tables Vol C Tables 4.2.6.8 and 6.1.1.4'
H H 0.0000 0.0000 'International Tables Vol C Tables 4.2.6.8 and 6.1.1.4'
Au Au -2.0133 8.8022 'International Tables Vol C Tables 4.2.6.8 and 6.1.1.4'
Cl Cl 0.1484 0.1585 'International Tables Vol C Tables 4.2.6.8 and 6.1.1.4'
N N 0.0061 0.0033 'International Tables Vol C Tables 4.2.6.8 and 6.1.1.4'
P P 0.1023 0.0942 'International Tables Vol C Tables 4.2.6.8 and 6.1.1.4'

loop_
_exptl_crystal_face_index_h
_exptl_crystal_face_index_k
_exptl_crystal_face_index_l
_exptl_crystal_face_perp_dist
0 -1 0 0.0627
0 1 0 0.0827
2 2 -5 0.1198
-2 -2 5 0.1198
-1 3 -5 0.0674
1 -3 5 0.0674
5 3 -3 0.1496
-5 -3 3 0.1496
-11 7 20 0.1425
3 9 19 0.0773
-3 -9 -19 0.0773
-16 5 12 0.1547

loop_
_geom_angle_atom_site_label_1
_geom_angle_atom_site_label_2
_geom_angle_atom_site_label_3
_geom_angle
_geom_angle_site_symmetry_1
_geom_angle_site_symmetry_3
_geom_angle_publ_flag
P1 Au1 Au1 89.85(2) . 2_666 ?
C34 Au1 Au1 94.62(9) . 2_666 ?
C34 Au1 P1 174.27(9) . . ?
C3 P1 Au1 109.28(11) 2_666 . ?
C3 P1 C35 111.74(15) 2_666 . ?
C3 P1 C41 101.97(15) 2_666 . ?
C35 P1 Au1 112.59(12) . . ?
C41 P1 Au1 116.20(11) . . ?
C41 P1 C35 104.58(16) . . ?
C1 N1 C2 109.5(3) . . ?
C1 N1 C4 126.9(3) . . ?
C2 N1 C4 123.3(3) . . ?
C1 N2 C3 109.0(3) . . ?
C1 N2 C16 122.6(3) . . ?
C3 N2 C16 128.4(3) . . ?
N1 C1 C28 125.3(4) . . ?
N2 C1 N1 108.0(3) . . ?
N2 C1 C28 126.7(4) . . ?
N1 C2 C34 122.4(3) . . ?
C3 C2 N1 106.3(3) . . ?
C3 C2 C34 131.2(3) . . ?
N2 C3 P1 132.0(3) . 2_666 ?
C2 C3 P1 120.7(2) . 2_666 ?
C2 C3 N2 107.0(3) . . ?
C5 C4 N1 118.7(4) . . ?
C5 C4 C9 123.6(4) . . ?
C9 C4 N1 117.6(4) . . ?
C4 C5 C6 116.6(6) . . ?
C4 C5 C10 124.3(4) . . ?
C6 C5 C10 119.1(5) . . ?
C5 C6 H6 119.4 . . ?
C7 C6 C5 121.3(6) . . ?
C7 C6 H6 119.4 . . ?
C6 C7 H7 120.1 . . ?
C6 C7 C8 119.9(5) . . ?
C8 C7 H7 120.1 . . ?
C7 C8 H8 118.7 . . ?
C7 C8 C9 122.7(6) . . ?
C9 C8 H8 118.7 . . ?
C4 C9 C13 123.3(4) . . ?
C8 C9 C4 115.9(5) . . ?
C8 C9 C13 120.8(5) . . ?
C5 C10 H10 107.5 . . ?
C5 C10 C11 113.0(6) . . ?
C5 C10 C12 109.6(5) . . ?
C11 C10 H10 107.5 . . ?
C11 C10 C12 111.6(4) . . ?
C12 C10 H10 107.5 . . ?
C10 C11 H11A 109.5 . . ?
C10 C11 H11B 109.5 . . ?
C10 C11 H11C 109.5 . . ?
H11A C11 H11B 109.5 . . ?
H11A C11 H11C 109.5 . . ?
H11B C11 H11C 109.5 . . ?
C10 C12 H12A 109.5 . . ?
C10 C12 H12B 109.5 . . ?
C10 C12 H12C 109.5 . . ?
H12A C12 H12B 109.5 . . ?
H12A C12 H12C 109.5 . . ?
H12B C12 H12C 109.5 . . ?
C9 C13 H13 107.7 . . ?
C9 C13 C15 110.5(5) . . ?
C14 C13 C9 111.6(5) . . ?
C14 C13 H13 107.7 . . ?
C14 C13 C15 111.5(5) . . ?
C15 C13 H13 107.7 . . ?
C13 C14 H14A 109.5 . . ?
C13 C14 H14B 109.5 . . ?
C13 C14 H14C 109.5 . . ?
H14A C14 H14B 109.5 . . ?
H14A C14 H14C 109.5 . . ?
H14B C14 H14C 109.5 . . ?
C13 C15 H15A 109.5 . . ?
C13 C15 H15B 109.5 . . ?
C13 C15 H15C 109.5 . . ?
H15A C15 H15B 109.5 . . ?
H15A C15 H15C 109.5 . . ?
H15B C15 H15C 109.5 . . ?
C17 C16 N2 118.4(3) . . ?
C21 C16 N2 117.8(3) . . ?
C21 C16 C17 123.7(4) . . ?
C16 C17 C22 122.9(3) . . ?
C18 C17 C16 116.4(4) . . ?
C18 C17 C22 120.7(4) . . ?
C17 C18 H18 119.2 . . ?
C19 C18 C17 121.5(4) . . ?
C19 C18 H18 119.2 . . ?
C18 C19 H19 120.0 . . ?
C20 C19 C18 120.0(4) . . ?
C20 C19 H19 120.0 . . ?
C19 C20 H20 119.2 . . ?
C19 C20 C21 121.7(4) . . ?
C21 C20 H20 119.2 . . ?
C16 C21 C20 116.5(4) . . ?
C16 C21 C25 123.8(4) . . ?
C20 C21 C25 119.7(3) . . ?
C17 C22 H22 106.5 . . ?
C23 C22 C17 112.8(4) . . ?
C23 C22 H22 106.5 . . ?
C23 C22 C24 110.8(5) . . ?
C24 C22 C17 113.1(4) . . ?
C24 C22 H22 106.5 . . ?
C22 C23 H23A 109.5 . . ?
C22 C23 H23B 109.5 . . ?
C22 C23 H23C 109.5 . . ?
H23A C23 H23B 109.5 . . ?
H23A C23 H23C 109.5 . . ?
H23B C23 H23C 109.5 . . ?
C22 C24 H24A 109.5 . . ?
C22 C24 H24B 109.5 . . ?
C22 C24 H24C 109.5 . . ?
H24A C24 H24B 109.5 . . ?
H24A C24 H24C 109.5 . . ?
H24B C24 H24C 109.5 . . ?
C21 C25 H25 108.1 . . ?
C21 C25 C26 111.3(3) . . ?
C21 C25 C27 111.6(4) . . ?
C26 C25 H25 108.1 . . ?
C26 C25 C27 109.3(4) . . ?
C27 C25 H25 108.1 . . ?
C25 C26 H26A 109.5 . . ?
C25 C26 H26B 109.5 . . ?
C25 C26 H26C 109.5 . . ?
H26A C26 H26B 109.5 . . ?
H26A C26 H26C 109.5 . . ?
H26B C26 H26C 109.5 . . ?
C25 C27 H27A 109.5 . . ?
C25 C27 H27B 109.5 . . ?
C25 C27 H27C 109.5 . . ?
H27A C27 H27B 109.5 . . ?
H27A C27 H27C 109.5 . . ?
H27B C27 H27C 109.5 . . ?
C29 C28 C1 120.6(4) . . ?
C33 C28 C1 120.0(5) . . ?
C33 C28 C29 119.4(4) . . ?
C28 C29 H29 120.3 . . ?
C30 C29 C28 119.4(5) . . ?
C30 C29 H29 120.3 . . ?
C29 C30 H30 119.8 . . ?
C29 C30 C31 120.4(6) . . ?
C31 C30 H30 119.8 . . ?
C30 C31 H31 119.6 . . ?
C32 C31 C30 120.8(5) . . ?
C32 C31 H31 119.6 . . ?
C31 C32 H32 119.9 . . ?
C31 C32 C33 120.2(6) . . ?
C33 C32 H32 119.9 . . ?
C28 C33 C32 119.8(6) . . ?
C28 C33 H33 120.1 . . ?
C32 C33 H33 120.1 . . ?
Au1 C34 H34A 109.6 . . ?
Au1 C34 H34B 109.6 . . ?
C2 C34 Au1 110.3(2) . . ?
C2 C34 H34A 109.6 . . ?
C2 C34 H34B 109.6 . . ?
H34A C34 H34B 108.1 . . ?
C36 C35 P1 118.6(3) . . ?
C40 C35 P1 122.3(3) . . ?
C40 C35 C36 118.6(4) . . ?
C35 C36 H36 119.5 . . ?
C37 C36 C35 120.9(5) . . ?
C37 C36 H36 119.5 . . ?
C36 C37 H37 119.9 . . ?
C38 C37 C36 120.1(5) . . ?
C38 C37 H37 119.9 . . ?
C37 C38 H38 120.0 . . ?
C37 C38 C39 120.0(4) . . ?
C39 C38 H38 120.0 . . ?
C38 C39 H39 120.2 . . ?
C38 C39 C40 119.6(5) . . ?
C40 C39 H39 120.2 . . ?
C35 C40 C39 120.5(4) . . ?
C35 C40 H40 119.7 . . ?
C39 C40 H40 119.7 . . ?
C42 C41 P1 122.3(3) . . ?
C46 C41 P1 118.2(3) . . ?
C46 C41 C42 119.5(3) . . ?
C41 C42 H42 120.0 . . ?
C43 C42 C41 120.0(4) . . ?
C43 C42 H42 120.0 . . ?
C42 C43 H43 120.1 . . ?
C42 C43 C44 119.7(4) . . ?
C44 C43 H43 120.1 . . ?
C43 C44 H44 120.0 . . ?
C45 C44 C43 120.0(4) . . ?
C45 C44 H44 120.0 . . ?
C44 C45 H45 119.4 . . ?
C44 C45 C46 121.1(4) . . ?
C46 C45 H45 119.4 . . ?
C41 C46 C45 119.6(4) . . ?
C41 C46 H46 120.2 . . ?
C45 C46 H46 120.2 . . ?

loop_
_geom_bond_atom_site_label_1
_geom_bond_atom_site_label_2
_geom_bond_distance
_geom_bond_site_symmetry_2
_geom_bond_publ_flag
Au1 Au1 3.1302(2) 2_666 ?
Au1 P1 2.2836(8) . ?
Au1 C34 2.099(3) . ?
P1 C3 1.809(3) 2_666 ?
P1 C35 1.816(4) . ?
P1 C41 1.811(3) . ?
N1 C1 1.358(5) . ?
N1 C2 1.384(4) . ?
N1 C4 1.460(5) . ?
N2 C1 1.333(5) . ?
N2 C3 1.402(4) . ?
N2 C16 1.449(5) . ?
C1 C28 1.483(5) . ?
C2 C3 1.377(5) . ?
C2 C34 1.470(5) . ?
C4 C5 1.392(6) . ?
C4 C9 1.394(7) . ?
C5 C6 1.414(8) . ?
C5 C10 1.510(8) . ?
C6 H6 0.9300 . ?
C6 C7 1.356(11) . ?
C7 H7 0.9300 . ?
C7 C8 1.373(10) . ?
C8 H8 0.9300 . ?
C8 C9 1.392(7) . ?
C9 C13 1.520(7) . ?
C10 H10 0.9800 . ?
C10 C11 1.517(9) . ?
C10 C12 1.537(8) . ?
C11 H11A 0.9600 . ?
C11 H11B 0.9600 . ?
C11 H11C 0.9600 . ?
C12 H12A 0.9600 . ?
C12 H12B 0.9600 . ?
C12 H12C 0.9600 . ?
C13 H13 0.9800 . ?
C13 C14 1.512(9) . ?
C13 C15 1.521(9) . ?
C14 H14A 0.9600 . ?
C14 H14B 0.9600 . ?
C14 H14C 0.9600 . ?
C15 H15A 0.9600 . ?
C15 H15B 0.9600 . ?
C15 H15C 0.9600 . ?
C16 C17 1.408(6) . ?
C16 C21 1.395(5) . ?
C17 C18 1.392(6) . ?
C17 C22 1.542(6) . ?
C18 H18 0.9300 . ?
C18 C19 1.387(6) . ?
C19 H19 0.9300 . ?
C19 C20 1.376(7) . ?
C20 H20 0.9300 . ?
C20 C21 1.399(6) . ?
C21 C25 1.503(6) . ?
C22 H22 0.9800 . ?
C22 C23 1.529(9) . ?
C22 C24 1.540(8) . ?
C23 H23A 0.9600 . ?
C23 H23B 0.9600 . ?
C23 H23C 0.9600 . ?
C24 H24A 0.9600 . ?
C24 H24B 0.9600 . ?
C24 H24C 0.9600 . ?
C25 H25 0.9800 . ?
C25 C26 1.535(6) . ?
C25 C27 1.536(6) . ?
C26 H26A 0.9600 . ?
C26 H26B 0.9600 . ?
C26 H26C 0.9600 . ?
C27 H27A 0.9600 . ?
C27 H27B 0.9600 . ?
C27 H27C 0.9600 . ?
C28 C29 1.400(7) . ?
C28 C33 1.390(7) . ?
C29 H29 0.9300 . ?
C29 C30 1.378(6) . ?
C30 H30 0.9300 . ?
C30 C31 1.384(10) . ?
C31 H31 0.9300 . ?
C31 C32 1.346(10) . ?
C32 H32 0.9300 . ?
C32 C33 1.398(7) . ?
C33 H33 0.9300 . ?
C34 H34A 0.9700 . ?
C34 H34B 0.9700 . ?
C35 C36 1.392(5) . ?
C35 C40 1.384(5) . ?
C36 H36 0.9300 . ?
C36 C37 1.380(6) . ?
C37 H37 0.9300 . ?
C37 C38 1.369(8) . ?
C38 H38 0.9300 . ?
C38 C39 1.391(7) . ?
C39 H39 0.9300 . ?
C39 C40 1.394(6) . ?
C40 H40 0.9300 . ?
C41 C42 1.404(5) . ?
C41 C46 1.388(5) . ?
C42 H42 0.9300 . ?
C42 C43 1.384(5) . ?
C43 H43 0.9300 . ?
C43 C44 1.395(7) . ?
C44 H44 0.9300 . ?
C44 C45 1.364(7) . ?
C45 H45 0.9300 . ?
C45 C46 1.388(5) . ?
C46 H46 0.9300 . ?

loop_
_geom_torsion_atom_site_label_1
_geom_torsion_atom_site_label_2
_geom_torsion_atom_site_label_3
_geom_torsion_atom_site_label_4
_geom_torsion
_geom_torsion_site_symmetry_1
_geom_torsion_site_symmetry_2
_geom_torsion_site_symmetry_3
_geom_torsion_site_symmetry_4
_geom_torsion_publ_flag
Au1 P1 C35 C36 -20.9(4) . . . . ?
Au1 P1 C35 C40 151.7(3) . . . . ?
Au1 P1 C41 C42 157.7(2) . . . . ?
Au1 P1 C41 C46 -22.8(3) . . . . ?
P1 C35 C36 C37 177.4(5) . . . . ?
P1 C35 C40 C39 -174.7(3) . . . . ?
P1 C41 C42 C43 178.7(3) . . . . ?
P1 C41 C46 C45 -178.3(3) . . . . ?
N1 C1 C28 C29 -136.3(4) . . . . ?
N1 C1 C28 C33 43.4(6) . . . . ?
N1 C2 C3 P1 -178.5(2) . . . 2_666 ?
N1 C2 C3 N2 -3.5(4) . . . . ?
N1 C2 C34 Au1 102.8(3) . . . . ?
N1 C4 C5 C6 -176.3(5) . . . . ?
N1 C4 C5 C10 4.0(7) . . . . ?
N1 C4 C9 C8 177.0(5) . . . . ?
N1 C4 C9 C13 -2.1(7) . . . . ?
N2 C1 C28 C29 42.5(6) . . . . ?
N2 C1 C28 C33 -137.7(4) . . . . ?
N2 C16 C17 C18 172.6(4) . . . . ?
N2 C16 C17 C22 -8.3(6) . . . . ?
N2 C16 C21 C20 -173.3(3) . . . . ?
N2 C16 C21 C25 6.1(5) . . . . ?
C1 N1 C2 C3 3.6(4) . . . . ?
C1 N1 C2 C34 -172.9(3) . . . . ?
C1 N1 C4 C5 77.6(5) . . . . ?
C1 N1 C4 C9 -100.7(5) . . . . ?
C1 N2 C3 P1 176.4(3) . . . 2_666 ?
C1 N2 C3 C2 2.2(4) . . . . ?
C1 N2 C16 C17 -104.4(4) . . . . ?
C1 N2 C16 C21 72.2(4) . . . . ?
C1 C28 C29 C30 179.8(4) . . . . ?
C1 C28 C33 C32 178.8(4) . . . . ?
C2 N1 C1 N2 -2.3(4) . . . . ?
C2 N1 C1 C28 176.8(4) . . . . ?
C2 N1 C4 C5 -109.1(5) . . . . ?
C2 N1 C4 C9 72.6(5) . . . . ?
C3 P1 C35 C36 102.5(4) 2_666 . . . ?
C3 P1 C35 C40 -84.9(3) 2_666 . . . ?
C3 P1 C41 C42 39.0(3) 2_666 . . . ?
C3 P1 C41 C46 -141.5(3) 2_666 . . . ?
C3 N2 C1 N1 0.0(4) . . . . ?
C3 N2 C1 C28 -179.0(4) . . . . ?
C3 N2 C16 C17 76.0(5) . . . . ?
C3 N2 C16 C21 -107.5(4) . . . . ?
C3 C2 C34 Au1 -72.7(4) . . . . ?
C4 N1 C1 N2 171.8(4) . . . . ?
C4 N1 C1 C28 -9.2(6) . . . . ?
C4 N1 C2 C3 -170.7(3) . . . . ?
C4 N1 C2 C34 12.8(5) . . . . ?
C4 C5 C6 C7 -1.2(10) . . . . ?
C4 C5 C10 C11 -120.9(6) . . . . ?
C4 C5 C10 C12 114.0(5) . . . . ?
C4 C9 C13 C14 109.9(6) . . . . ?
C4 C9 C13 C15 -125.5(6) . . . . ?
C5 C4 C9 C8 -1.2(8) . . . . ?
C5 C4 C9 C13 179.7(5) . . . . ?
C5 C6 C7 C8 -0.2(12) . . . . ?
C6 C5 C10 C11 59.3(7) . . . . ?
C6 C5 C10 C12 -65.8(7) . . . . ?
C6 C7 C8 C9 0.9(12) . . . . ?
C7 C8 C9 C4 -0.2(10) . . . . ?
C7 C8 C9 C13 178.9(7) . . . . ?
C8 C9 C13 C14 -69.2(8) . . . . ?
C8 C9 C13 C15 55.5(7) . . . . ?
C9 C4 C5 C6 1.9(8) . . . . ?
C9 C4 C5 C10 -177.8(5) . . . . ?
C10 C5 C6 C7 178.6(7) . . . . ?
C16 N2 C1 N1 -179.7(3) . . . . ?
C16 N2 C1 C28 1.3(6) . . . . ?
C16 N2 C3 P1 -3.9(5) . . . 2_666 ?
C16 N2 C3 C2 -178.1(3) . . . . ?
C16 C17 C18 C19 1.0(7) . . . . ?
C16 C17 C22 C23 73.9(5) . . . . ?
C16 C17 C22 C24 -159.4(5) . . . . ?
C16 C21 C25 C26 -119.2(4) . . . . ?
C16 C21 C25 C27 118.3(4) . . . . ?
C17 C16 C21 C20 3.1(5) . . . . ?
C17 C16 C21 C25 -177.5(4) . . . . ?
C17 C18 C19 C20 2.1(7) . . . . ?
C18 C17 C22 C23 -107.1(5) . . . . ?
C18 C17 C22 C24 19.6(7) . . . . ?
C18 C19 C20 C21 -2.8(6) . . . . ?
C19 C20 C21 C16 0.2(5) . . . . ?
C19 C20 C21 C25 -179.2(4) . . . . ?
C20 C21 C25 C26 60.2(5) . . . . ?
C20 C21 C25 C27 -62.3(5) . . . . ?
C21 C16 C17 C18 -3.7(6) . . . . ?
C21 C16 C17 C22 175.4(4) . . . . ?
C22 C17 C18 C19 -178.1(4) . . . . ?
C28 C29 C30 C31 1.1(7) . . . . ?
C29 C28 C33 C32 -1.4(7) . . . . ?
C29 C30 C31 C32 -0.7(8) . . . . ?
C30 C31 C32 C33 -0.7(8) . . . . ?
C31 C32 C33 C28 1.8(8) . . . . ?
C33 C28 C29 C30 0.0(6) . . . . ?
C34 C2 C3 P1 -2.4(5) . . . 2_666 ?
C34 C2 C3 N2 172.6(3) . . . . ?
C35 P1 C41 C42 -77.5(3) . . . . ?
C35 P1 C41 C46 102.0(3) . . . . ?
C35 C36 C37 C38 -4.1(10) . . . . ?
C36 C35 C40 C39 -2.1(6) . . . . ?
C36 C37 C38 C39 1.0(10) . . . . ?
C37 C38 C39 C40 1.4(8) . . . . ?
C38 C39 C40 C35 -0.9(7) . . . . ?
C40 C35 C36 C37 4.6(7) . . . . ?
C41 P1 C35 C36 -147.9(4) . . . . ?
C41 P1 C35 C40 24.7(3) . . . . ?
C41 C42 C43 C44 -0.5(6) . . . . ?
C42 C41 C46 C45 1.2(5) . . . . ?
C42 C43 C44 C45 1.2(6) . . . . ?
C43 C44 C45 C46 -0.7(6) . . . . ?
C44 C45 C46 C41 -0.5(6) . . . . ?
C46 C41 C42 C43 -0.7(5) . . . . ?

loop_
_exptl_oxdiff_crystal_face_indexfrac_h
_exptl_oxdiff_crystal_face_indexfrac_k
_exptl_oxdiff_crystal_face_indexfrac_l
_exptl_oxdiff_crystal_face_x
_exptl_oxdiff_crystal_face_y
_exptl_oxdiff_crystal_face_z
-0.0010 -0.9991 0.0008 -0.0404 0.0022 0.0338
0.0010 0.9991 -0.0008 0.0404 -0.0022 -0.0338
1.9987 1.9989 -4.9965 -0.0641 0.0317 -0.2184
-1.9987 -1.9989 4.9965 0.0641 -0.0317 0.2184
-0.9949 3.0003 -4.9958 0.0264 0.1868 -0.1922
0.9949 -3.0003 4.9958 -0.0264 -0.1868 0.1922
4.9940 2.9950 -3.0013 -0.0292 -0.1843 -0.2678
-4.9940 -2.9950 3.0013 0.0292 0.1843 0.2678
-10.9749 6.9935 19.9758 0.9131 -0.0030 0.4268
3.0015 8.9820 18.9683 0.7378 -0.7135 0.0572
-3.0015 -8.9820 -18.9683 -0.7378 0.7135 -0.0572
-15.9671 5.0023 11.9897 0.7372 0.4895 0.4170

loop_
_smtbx_masks_void_nr
_smtbx_masks_void_average_x
_smtbx_masks_void_average_y
_smtbx_masks_void_average_z
_smtbx_masks_void_volume
_smtbx_masks_void_count_electrons
_smtbx_masks_void_content
1 -0.267 0.000 -0.816 1161.0 233.9 '2.5 CH2Cl2'
